data_4102324
loop_
_publ_author_name
'Shaoyan Chu'
'Tyrel M. McQueen'
'Robin Chisnell'
'Danna E. Freedman'
'Peter M\"uller'
'Young S. Lee'
'Daniel G. Nocera'

_publ_section_title
;
 A Cu2+ (S = 1/2) Kagom\'e Antiferromagnet: MgxCu4-x(OH)6Cl2
;
_journal_name_full 'Journal of the American Chemical Society'
_journal_page_first 5570
_journal_page_last 5571
_journal_paper_doi 10.1021/ja1008322
_journal_volume 132
_journal_year 2010
_chemical_formula_sum 'Cl2 Cu3.35 H6 Mg0.65 O6'
_chemical_formula_weight 401.74
_chemical_name_systematic
; 
 ? 
;
_space_group_IT_number 166
_symmetry_cell_setting rhombohedral
_symmetry_space_group_name_Hall '-R 3 2"'
_symmetry_space_group_name_H-M 'R -3 m :H'
_atom_sites_solution_hydrogens geom
_atom_sites_solution_primary direct
_atom_sites_solution_secondary difmap
_audit_creation_method SHELXL-97
_cell_angle_alpha 90.00
_cell_angle_beta 90.00
_cell_angle_gamma 120.00
_cell_formula_units_Z 3
_cell_length_a 6.8305(13)
_cell_length_b 6.8305(13)
_cell_length_c 13.962(3)
_cell_measurement_reflns_used 2545
_cell_measurement_temperature 100(2)
_cell_measurement_theta_max 30.96
_cell_measurement_theta_min 3.74
_cell_volume 564.14(19)
_computing_cell_refinement 'SAINT 7.46A (Bruker-AXS, 2009)'
_computing_data_collection 'APEX2 v2009.9.0 (Bruker-AXS, 2009)'
_computing_data_reduction 'SAINT 7.46A (Bruker-AXS, 2009)'
_computing_molecular_graphics 'Bruker SHELXTL'
_computing_publication_material 'Bruker SHELXTL'
_computing_structure_refinement 'SHELXL-97 (Sheldrick, 2008)'
_computing_structure_solution 'SHELXS-97 (Sheldrick, 2008)'
_diffrn_ambient_temperature 100(2)
_diffrn_detector_area_resol_mean 8.3
_diffrn_measured_fraction_theta_full 1.000
_diffrn_measured_fraction_theta_max 1.000
_diffrn_measurement_device_type 'Bruker Smart APEX CCD'
_diffrn_measurement_method '\f and \w scans'
_diffrn_radiation_monochromator graphite
_diffrn_radiation_source 'fine-focus sealed tube'
_diffrn_radiation_type MoK\a
_diffrn_radiation_wavelength 0.71073
_diffrn_reflns_av_R_equivalents 0.0391
_diffrn_reflns_av_sigmaI/netI 0.0160
_diffrn_reflns_limit_h_max 9
_diffrn_reflns_limit_h_min -9
_diffrn_reflns_limit_k_max 9
_diffrn_reflns_limit_k_min -9
_diffrn_reflns_limit_l_max 19
_diffrn_reflns_limit_l_min -19
_diffrn_reflns_number 3377
_diffrn_reflns_theta_full 30.40
_diffrn_reflns_theta_max 30.40
_diffrn_reflns_theta_min 3.74
_exptl_absorpt_coefficient_mu 10.121
_exptl_absorpt_correction_T_max 0.4023
_exptl_absorpt_correction_T_min 0.3121
_exptl_absorpt_correction_type multi-scan
_exptl_absorpt_process_details 'SADABS (Sheldrick, 2009)'
_exptl_crystal_colour blue
_exptl_crystal_density_diffrn 3.548
_exptl_crystal_density_method 'not measured'
_exptl_crystal_description octahedron
_exptl_crystal_F_000 579
_exptl_crystal_size_max 0.15
_exptl_crystal_size_mid 0.13
_exptl_crystal_size_min 0.11
_refine_diff_density_max 0.532
_refine_diff_density_min -0.454
_refine_diff_density_rms 0.122
_refine_ls_extinction_coef 0.0094(7)
_refine_ls_extinction_expression Fc^*^=kFc[1+0.001xFc^2^\l^3^/sin(2\q)]^-1/4^
_refine_ls_extinction_method SHELXL
_refine_ls_goodness_of_fit_ref 1.324
_refine_ls_hydrogen_treatment mixed
_refine_ls_matrix_type full
_refine_ls_number_parameters 21
_refine_ls_number_reflns 239
_refine_ls_number_restraints 1
_refine_ls_restrained_S_all 1.322
_refine_ls_R_factor_all 0.0175
_refine_ls_R_factor_gt 0.0168
_refine_ls_shift/su_max 0.000
_refine_ls_shift/su_mean 0.000
_refine_ls_structure_factor_coef Fsqd
_refine_ls_weighting_details 'calc w=1/[\s^2^(Fo^2^)+(0.0181P)^2^+1.2893P] where P=(Fo^2^+2Fc^2^)/3'
_refine_ls_weighting_scheme calc
_refine_ls_wR_factor_gt 0.0440
_refine_ls_wR_factor_ref 0.0442
_reflns_number_gt 230
_reflns_number_total 239
_reflns_threshold_expression >2sigma(I)
_cod_data_source_file ja1008322_si_001.cif
_cod_data_source_block 09282
_cod_original_cell_volume 564.15(19)
_cod_original_sg_symbol_H-M 'R -3 m'
_cod_original_formula_sum 'H6 Cl2 Cu3.35 Mg0.65 O6'
_cod_database_code 4102324

loop_
_symmetry_equiv_pos_as_xyz
'x, y, z'
'-y, x-y, z'
'-x+y, -x, z'
'y, x, -z'
'x-y, -y, -z'
'-x, -x+y, -z'
'x+2/3, y+1/3, z+1/3'
'-y+2/3, x-y+1/3, z+1/3'
'-x+y+2/3, -x+1/3, z+1/3'
'y+2/3, x+1/3, -z+1/3'
'x-y+2/3, -y+1/3, -z+1/3'
'-x+2/3, -x+y+1/3, -z+1/3'
'x+1/3, y+2/3, z+2/3'
'-y+1/3, x-y+2/3, z+2/3'
'-x+y+1/3, -x+2/3, z+2/3'
'y+1/3, x+2/3, -z+2/3'
'x-y+1/3, -y+2/3, -z+2/3'
'-x+1/3, -x+y+2/3, -z+2/3'
'-x, -y, -z'
'y, -x+y, -z'
'x-y, x, -z'
'-y, -x, z'
'-x+y, y, z'
'x, x-y, z'
'-x+2/3, -y+1/3, -z+1/3'
'y+2/3, -x+y+1/3, -z+1/3'
'x-y+2/3, x+1/3, -z+1/3'
'-y+2/3, -x+1/3, z+1/3'
'-x+y+2/3, y+1/3, z+1/3'
'x+2/3, x-y+1/3, z+1/3'
'-x+1/3, -y+2/3, -z+2/3'
'y+1/3, -x+y+2/3, -z+2/3'
'x-y+1/3, x+2/3, -z+2/3'
'-y+1/3, -x+2/3, z+2/3'
'-x+y+1/3, y+2/3, z+2/3'
'x+1/3, x-y+2/3, z+2/3'

loop_
_atom_site_label
_atom_site_type_symbol
_atom_site_fract_x
_atom_site_fract_y
_atom_site_fract_z
_atom_site_U_iso_or_equiv
_atom_site_adp_type
_atom_site_occupancy
_atom_site_symmetry_multiplicity
_atom_site_calc_flag
_atom_site_refinement_flags
_atom_site_disorder_group
Cu1 Cu 0.5000 0.5000 0.0000 0.00577(19) Uani 0.968(9) 4 d SP 1
Mg1 Mg 0.5000 0.5000 0.0000 0.00577(19) Uani 0.032(9) 4 d SP 2
Mg2 Mg 0.3333 0.6667 0.1667 0.0050(4) Uani 0.560(9) 12 d SP 1
Cu2 Cu 0.3333 0.6667 0.1667 0.0050(4) Uani 0.440(9) 12 d SP 2
Cl1 Cl 0.6667 0.3333 0.13937(7) 0.0075(3) Uani 1 6 d S .
O1 O 0.20665(16) 0.4133(3) 0.06197(14) 0.0111(4) Uani 1 2 d SD .
H1 H 0.143(2) 0.286(4) 0.087(2) 0.013 Uiso 1 2 d SD .

loop_
_atom_site_aniso_label
_atom_site_aniso_U_11
_atom_site_aniso_U_22
_atom_site_aniso_U_33
_atom_site_aniso_U_23
_atom_site_aniso_U_13
_atom_site_aniso_U_12
Cu1 0.0059(2) 0.0059(2) 0.0058(3) -0.00022(7) 0.00022(7) 0.00322(16)
Mg1 0.0059(2) 0.0059(2) 0.0058(3) -0.00022(7) 0.00022(7) 0.00322(16)
Mg2 0.0054(4) 0.0054(4) 0.0040(6) 0.000 0.000 0.0027(2)
Cu2 0.0054(4) 0.0054(4) 0.0040(6) 0.000 0.000 0.0027(2)
Cl1 0.0080(3) 0.0080(3) 0.0066(5) 0.000 0.000 0.00399(17)
O1 0.0097(6) 0.0099(9) 0.0139(9) 0.0065(7) 0.0032(4) 0.0050(4)

loop_
_atom_type_symbol
_atom_type_description
_atom_type_scat_dispersion_real
_atom_type_scat_dispersion_imag
_atom_type_scat_source
O O 0.0106 0.0060 'International Tables Vol C Tables 4.2.6.8 and 6.1.1.4'
H H 0.0000 0.0000 'International Tables Vol C Tables 4.2.6.8 and 6.1.1.4'
Mg Mg 0.0486 0.0363 'International Tables Vol C Tables 4.2.6.8 and 6.1.1.4'
Cl Cl 0.1484 0.1585 'International Tables Vol C Tables 4.2.6.8 and 6.1.1.4'
Cu Cu 0.3201 1.2651 'International Tables Vol C Tables 4.2.6.8 and 6.1.1.4'

loop_
_geom_angle_atom_site_label_1
_geom_angle_atom_site_label_2
_geom_angle_atom_site_label_3
_geom_angle
_geom_angle_site_symmetry_1
_geom_angle_site_symmetry_3
O1 Cu1 O1 180.00(10) 20 2_665
O1 Cu1 O1 98.17(11) 20 .
O1 Cu1 O1 81.83(11) 2_665 .
O1 Cu1 O1 81.83(11) 20 19_665
O1 Cu1 O1 98.17(11) 2_665 19_665
O1 Cu1 O1 180.0 . 19_665
O1 Cu1 Mg2 137.04(6) 20 .
O1 Cu1 Mg2 42.96(6) 2_665 .
O1 Cu1 Mg2 42.96(6) . .
O1 Cu1 Mg2 137.04(6) 19_665 .
O1 Cu1 Mg2 42.96(6) 20 13_544
O1 Cu1 Mg2 137.04(6) 2_665 13_544
O1 Cu1 Mg2 137.04(6) . 13_544
O1 Cu1 Mg2 42.96(6) 19_665 13_544
Mg2 Cu1 Mg2 180.0 . 13_544
O1 Mg2 O1 180.0 3_565 27
O1 Mg2 O1 76.63(8) 3_565 2_665
O1 Mg2 O1 103.37(8) 27 2_665
O1 Mg2 O1 76.63(8) 3_565 .
O1 Mg2 O1 103.37(8) 27 .
O1 Mg2 O1 76.63(8) 2_665 .
O1 Mg2 O1 103.37(8) 3_565 25_565
O1 Mg2 O1 76.63(8) 27 25_565
O1 Mg2 O1 103.37(8) 2_665 25_565
O1 Mg2 O1 180.00(6) . 25_565
O1 Mg2 O1 103.37(8) 3_565 26_455
O1 Mg2 O1 76.63(8) 27 26_455
O1 Mg2 O1 180.00(9) 2_665 26_455
O1 Mg2 O1 103.37(8) . 26_455
O1 Mg2 O1 76.63(8) 25_565 26_455
O1 Mg2 Cu1 40.17(3) 3_565 3_565
O1 Mg2 Cu1 139.83(3) 27 3_565
O1 Mg2 Cu1 85.99(5) 2_665 3_565
O1 Mg2 Cu1 40.17(3) . 3_565
O1 Mg2 Cu1 139.83(3) 25_565 3_565
O1 Mg2 Cu1 94.01(5) 26_455 3_565
O1 Mg2 Cu1 40.17(3) 3_565 2_665
O1 Mg2 Cu1 139.83(3) 27 2_665
O1 Mg2 Cu1 40.17(3) 2_665 2_665
O1 Mg2 Cu1 85.99(5) . 2_665
O1 Mg2 Cu1 94.01(5) 25_565 2_665
O1 Mg2 Cu1 139.83(3) 26_455 2_665
Cu1 Mg2 Cu1 68.092(12) 3_565 2_665
O1 Mg2 Cu1 85.99(5) 3_565 .
O1 Mg2 Cu1 94.01(5) 27 .
O1 Mg2 Cu1 40.17(3) 2_665 .
O1 Mg2 Cu1 40.17(3) . .
O1 Mg2 Cu1 139.83(3) 25_565 .
O1 Mg2 Cu1 139.83(3) 26_455 .
Cu1 Mg2 Cu1 68.092(12) 3_565 .
Cu1 Mg2 Cu1 68.092(12) 2_665 .
O1 Mg2 Cu1 139.83(3) 3_565 9_565
O1 Mg2 Cu1 40.17(3) 27 9_565
O1 Mg2 Cu1 94.01(5) 2_665 9_565
O1 Mg2 Cu1 139.83(3) . 9_565
O1 Mg2 Cu1 40.17(3) 25_565 9_565
O1 Mg2 Cu1 85.99(5) 26_455 9_565
Cu1 Mg2 Cu1 180.0 3_565 9_565
Cu1 Mg2 Cu1 111.908(12) 2_665 9_565
Cu1 Mg2 Cu1 111.909(12) . 9_565
O1 Mg2 Cu1 139.83(3) 3_565 8
O1 Mg2 Cu1 40.17(3) 27 8
O1 Mg2 Cu1 139.83(3) 2_665 8
O1 Mg2 Cu1 94.01(5) . 8
O1 Mg2 Cu1 85.99(5) 25_565 8
O1 Mg2 Cu1 40.17(3) 26_455 8
Cu1 Mg2 Cu1 111.908(12) 3_565 8
Cu1 Mg2 Cu1 180.0 2_665 8
Cu1 Mg2 Cu1 111.909(12) . 8
Cu1 Mg2 Cu1 68.092(12) 9_565 8
O1 Mg2 Cu1 94.01(5) 3_565 7_455
O1 Mg2 Cu1 85.99(5) 27 7_455
O1 Mg2 Cu1 139.83(3) 2_665 7_455
O1 Mg2 Cu1 139.83(3) . 7_455
O1 Mg2 Cu1 40.17(3) 25_565 7_455
O1 Mg2 Cu1 40.17(3) 26_455 7_455
Cu1 Mg2 Cu1 111.908(12) 3_565 7_455
Cu1 Mg2 Cu1 111.908(12) 2_665 7_455
Cu1 Mg2 Cu1 180.0 . 7_455
Cu1 Mg2 Cu1 68.091(12) 9_565 7_455
Cu1 Mg2 Cu1 68.091(12) 8 7_455
Mg1 Cl1 Mg1 76.11(3) 2_655 3_665
Mg1 O1 Cu1 0.0 3_565 3_565
Mg1 O1 Cu1 119.00(9) 3_565 .
Cu1 O1 Cu1 119.00(9) 3_565 .
Mg1 O1 Mg2 96.87(6) 3_565 .
Cu1 O1 Mg2 96.87(6) 3_565 .
Cu1 O1 Mg2 96.87(6) . .

loop_
_geom_bond_atom_site_label_1
_geom_bond_atom_site_label_2
_geom_bond_distance
_geom_bond_site_symmetry_2
Cu1 O1 1.9818(10) 20
Cu1 O1 1.9818(10) 2_665
Cu1 O1 1.9818(10) .
Cu1 O1 1.9819(10) 19_665
Cu1 Mg2 3.0501(4) .
Cu1 Mg2 3.0502(4) 13_544
Mg2 O1 2.094(2) 3_565
Mg2 O1 2.094(2) 27
Mg2 O1 2.094(2) 2_665
Mg2 O1 2.094(2) .
Mg2 O1 2.094(2) 25_565
Mg2 O1 2.094(2) 26_455
Mg2 Cu1 3.0501(4) 3_565
Mg2 Cu1 3.0501(4) 2_665
Mg2 Cu1 3.0501(4) 9_565
Mg2 Cu1 3.0501(4) 8
Mg2 Cu1 3.0502(4) 7_455
Cl1 Mg1 2.7703(8) 2_655
Cl1 Mg1 2.7703(8) 3_665
O1 Mg1 1.9818(10) 3_565
O1 Cu1 1.9818(10) 3_565

loop_
_geom_hbond_atom_site_label_D
_geom_hbond_atom_site_label_H
_geom_hbond_atom_site_label_A
_geom_hbond_distance_DH
_geom_hbond_distance_HA
_geom_hbond_distance_DA
_geom_hbond_angle_DHA
O1 H1 Cl1 0.830(19) 3.504(8) 3.6132(9) 90.8(7)
